data_4131984
loop_
_publ_author_name
'Karak, Suvendu'
'Kumar, Sushil'
'Pachfule, Pradip'
'Banerjee, Rahul'

_publ_section_title
;
 Porosity Prediction through Hydrogen Bonding in Covalent Organic
 Frameworks.
;
_journal_issue 15
_journal_name_full 'Journal of the American Chemical Society'
_journal_page_first 5138
_journal_page_last 5145
_journal_paper_doi 10.1021/jacs.7b13558
_journal_volume 140
_journal_year 2018
_chemical_formula_moiety 'C16 H22 N2, 2(C6 H4 N O5 S), H2 O'
_chemical_formula_sum 'C28 H32 N4 O11 S2'
_chemical_formula_weight 664.69
_space_group_crystal_system triclinic
_space_group_IT_number 2
_space_group_name_Hall '-P 1'
_space_group_name_H-M_alt 'P -1'
_atom_sites_solution_hydrogens mixed
_audit_creation_method SHELXL-2016/6
_cell_angle_alpha 87.212(10)
_cell_angle_beta 70.525(12)
_cell_angle_gamma 81.733(11)
_cell_formula_units_Z 2
_cell_length_a 10.6823(15)
_cell_length_b 11.4435(14)
_cell_length_c 13.2985(17)
_cell_measurement_reflns_used 5322
_cell_measurement_temperature 293(2)
_cell_measurement_theta_max 25.00
_cell_measurement_theta_min 3.00
_cell_volume 1516.7(4)
_computing_structure_refinement 'SHELXL-2016/6 (Sheldrick, 2016)'
_diffrn_ambient_temperature 293(2)
_diffrn_measured_fraction_theta_full 0.998
_diffrn_measured_fraction_theta_max 0.998
_diffrn_measurement_device_type 'Supernova (Mo) X-ray source'
_diffrn_measurement_method '\w scans'
_diffrn_radiation_type MoK\a
_diffrn_radiation_wavelength 0.71073
_diffrn_reflns_av_R_equivalents 0.0896
_diffrn_reflns_av_unetI/netI 0.0961
_diffrn_reflns_Laue_measured_fraction_full 0.998
_diffrn_reflns_Laue_measured_fraction_max 0.998
_diffrn_reflns_limit_h_max 12
_diffrn_reflns_limit_h_min -12
_diffrn_reflns_limit_k_max 13
_diffrn_reflns_limit_k_min -13
_diffrn_reflns_limit_l_max 15
_diffrn_reflns_limit_l_min -15
_diffrn_reflns_number 9859
_diffrn_reflns_point_group_measured_fraction_full 0.998
_diffrn_reflns_point_group_measured_fraction_max 0.998
_diffrn_reflns_theta_full 24.999
_diffrn_reflns_theta_max 24.999
_diffrn_reflns_theta_min 2.975
_diffrn_source 'fine focus sealed tube'
_exptl_absorpt_coefficient_mu 0.243
_exptl_absorpt_correction_T_max 0.953
_exptl_absorpt_correction_T_min 0.941
_exptl_absorpt_correction_type multi-scan
_exptl_absorpt_process_details Crysalispro
_exptl_crystal_colour colorless
_exptl_crystal_density_diffrn 1.455
_exptl_crystal_description plate
_exptl_crystal_F_000 696
_exptl_crystal_size_max 0.250
_exptl_crystal_size_mid 0.230
_exptl_crystal_size_min 0.200
_refine_diff_density_max 0.366
_refine_diff_density_min -0.401
_refine_diff_density_rms 0.087
_refine_ls_extinction_method none
_refine_ls_goodness_of_fit_ref 1.030
_refine_ls_hydrogen_treatment constr
_refine_ls_matrix_type full
_refine_ls_number_parameters 414
_refine_ls_number_reflns 5322
_refine_ls_number_restraints 0
_refine_ls_restrained_S_all 1.030
_refine_ls_R_factor_all 0.1224
_refine_ls_R_factor_gt 0.0888
_refine_ls_shift/su_max 0.000
_refine_ls_shift/su_mean 0.000
_refine_ls_structure_factor_coef Fsqd
_refine_ls_weighting_details 'w=1/[\s^2^(Fo^2^)+(0.1620P)^2^] where P=(Fo^2^+2Fc^2^)/3'
_refine_ls_weighting_scheme calc
_refine_ls_wR_factor_gt 0.2380
_refine_ls_wR_factor_ref 0.2792
_reflns_Friedel_coverage 0.000
_reflns_number_gt 3298
_reflns_number_total 5322
_reflns_threshold_expression 'I > 2\s(I)'
_cod_data_source_file ja7b13558_si_005.cif
_cod_data_source_block NBSA-BD-Me4
_cod_database_code 4131984
_shelx_shelxl_version_number 2016/6
_shelx_space_group_comment
;
The symmetry employed for this shelxl refinement is uniquely defined
by the following loop, which should always be used as a source of
symmetry information in preference to the above space-group names.
They are only intended as comments.
;
_shelx_estimated_absorpt_t_min 0.942
_shelx_estimated_absorpt_t_max 0.953

loop_
_space_group_symop_operation_xyz
'x, y, z'
'-x, -y, -z'

loop_
_atom_site_label
_atom_site_type_symbol
_atom_site_fract_x
_atom_site_fract_y
_atom_site_fract_z
_atom_site_U_iso_or_equiv
_atom_site_adp_type
_atom_site_occupancy
_atom_site_site_symmetry_order
_atom_site_calc_flag
_atom_site_refinement_flags_posn
_atom_site_refinement_flags_adp
C1 C -0.0545(4) 0.0653(3) 0.7965(3) 0.0505(10) Uani 1 1 d . .
C2 C -0.0827(5) 0.0691(4) 0.7031(3) 0.0606(11) Uani 1 1 d . .
H2 H -0.168951 0.063732 0.703623 0.073 Uiso 1 1 calc R U
C3 C 0.0189(5) 0.0810(4) 0.6081(3) 0.0618(12) Uani 1 1 d . .
H3 H 0.001574 0.084655 0.543925 0.074 Uiso 1 1 calc R U
C4 C 0.1449(5) 0.0874(4) 0.6093(3) 0.0595(12) Uani 1 1 d . .
C5 C 0.1750(5) 0.0853(5) 0.7018(4) 0.0714(15) Uani 1 1 d . .
H5 H 0.261661 0.090179 0.700638 0.086 Uiso 1 1 calc R U
C6 C 0.0724(5) 0.0758(4) 0.7968(3) 0.0627(13) Uani 1 1 d . .
H6 H 0.088852 0.076419 0.861186 0.075 Uiso 1 1 calc R U
C7 C 0.7478(4) 0.5479(4) 0.1887(3) 0.0547(10) Uani 1 1 d . .
C8 C 0.6357(5) 0.5371(4) 0.2772(3) 0.0627(12) Uani 1 1 d . .
H8 H 0.558842 0.515047 0.269633 0.075 Uiso 1 1 calc R U
C9 C 0.6404(5) 0.5599(4) 0.3777(3) 0.0616(12) Uani 1 1 d . .
H9 H 0.566120 0.554153 0.438129 0.074 Uiso 1 1 calc R U
C10 C 0.7549(5) 0.5908(4) 0.3866(3) 0.0592(11) Uani 1 1 d . .
C11 C 0.8663(5) 0.6023(5) 0.2994(4) 0.0708(14) Uani 1 1 d . .
H11 H 0.943335 0.623813 0.307091 0.085 Uiso 1 1 calc R U
C12 C 0.8603(5) 0.5808(4) 0.2001(4) 0.0670(13) Uani 1 1 d . .
H12 H 0.934044 0.588969 0.139847 0.080 Uiso 1 1 calc R U
C13 C 0.3893(4) 0.7164(3) 0.1962(3) 0.0483(9) Uani 1 1 d . .
C14 C 0.2968(5) 0.6458(4) 0.2578(3) 0.0542(11) Uani 1 1 d . .
C15 C 0.2529(4) 0.6588(4) 0.3673(3) 0.0520(10) Uani 1 1 d . .
H15 H 0.188563 0.614087 0.409516 0.062 Uiso 1 1 calc R U
C16 C 0.3032(4) 0.7377(3) 0.4158(3) 0.0465(9) Uani 1 1 d . .
C17 C 0.3988(4) 0.8034(3) 0.3515(3) 0.0474(9) Uani 1 1 d . .
H17 H 0.434146 0.855090 0.383136 0.057 Uiso 1 1 calc R U
C18 C 0.4437(4) 0.7943(4) 0.2406(3) 0.0501(10) Uani 1 1 d . .
C19 C 0.5484(5) 0.8674(4) 0.1750(3) 0.0625(12) Uani 1 1 d . .
H19A H 0.564442 0.921889 0.220543 0.094 Uiso 1 1 calc R U
H19B H 0.517629 0.910338 0.122003 0.094 Uiso 1 1 calc R U
H19C H 0.630029 0.816547 0.140678 0.094 Uiso 1 1 calc R U
C20 C 0.2460(6) 0.5552(5) 0.2077(4) 0.0735(15) Uani 1 1 d . .
H20A H 0.194867 0.594629 0.165662 0.110 Uiso 1 1 calc R U
H20B H 0.190137 0.509860 0.262698 0.110 Uiso 1 1 calc R U
H20C H 0.320601 0.503635 0.162833 0.110 Uiso 1 1 calc R U
C21 C 0.2525(4) 0.7494(3) 0.5341(3) 0.0473(9) Uani 1 1 d . .
C22 C 0.1220(4) 0.7362(4) 0.5906(3) 0.0511(10) Uani 1 1 d . .
H22 H 0.065690 0.721498 0.553717 0.061 Uiso 1 1 calc R U
C23 C 0.0710(4) 0.7442(4) 0.7020(3) 0.0535(11) Uani 1 1 d . .
C24 C 0.1580(5) 0.7672(3) 0.7532(3) 0.0509(10) Uani 1 1 d . .
C25 C 0.2912(5) 0.7809(4) 0.6999(3) 0.0570(11) Uani 1 1 d . .
C26 C 0.3363(5) 0.7721(4) 0.5900(3) 0.0549(11) Uani 1 1 d . .
H26 H 0.424823 0.781577 0.552188 0.066 Uiso 1 1 calc R U
C27 C -0.0748(5) 0.7317(5) 0.7592(4) 0.0741(15) Uani 1 1 d . .
H27A H -0.080949 0.670496 0.812020 0.111 Uiso 1 1 calc R U
H27B H -0.114793 0.711552 0.708733 0.111 Uiso 1 1 calc R U
H27C H -0.121043 0.804960 0.793283 0.111 Uiso 1 1 calc R U
C28 C 0.3848(6) 0.8011(5) 0.7582(4) 0.0796(15) Uani 1 1 d . .
H28A H 0.343943 0.864552 0.808130 0.119 Uiso 1 1 calc R U
H28B H 0.466949 0.821148 0.707949 0.119 Uiso 1 1 calc R U
H28C H 0.403219 0.730483 0.795712 0.119 Uiso 1 1 calc R U
N1 N 0.2550(5) 0.0927(4) 0.5081(4) 0.0780(12) Uani 1 1 d . .
N2 N 0.7581(6) 0.6123(4) 0.4936(4) 0.0776(12) Uani 1 1 d . .
N3 N 0.4290(4) 0.7042(3) 0.0808(2) 0.0576(9) Uani 1 1 d . .
H3A H 0.493998 0.747875 0.049433 0.069 Uiso 1 1 calc R U
H3B H 0.358774 0.728557 0.059619 0.069 Uiso 1 1 calc R U
H3C H 0.458368 0.628844 0.062843 0.069 Uiso 1 1 calc R U
N4 N 0.1039(4) 0.7773(3) 0.8706(3) 0.0643(10) Uani 1 1 d . .
H4A H 0.168114 0.792067 0.895054 0.097 Uiso 1 1 calc R U
H4B H 0.036223 0.835953 0.888976 0.097 Uiso 1 1 calc R U
H4C H 0.074898 0.709923 0.898452 0.097 Uiso 1 1 calc R U
O1 O 0.2304(5) 0.0840(4) 0.4257(3) 0.1051(15) Uani 1 1 d . .
O2 O 0.3642(5) 0.1054(5) 0.5101(4) 0.1218(18) Uani 1 1 d . .
O3 O -0.2961(3) 0.0214(3) 0.8921(2) 0.0706(9) Uani 1 1 d . .
O4 O -0.1250(3) -0.0561(3) 0.9686(2) 0.0691(9) Uani 1 1 d . .
O5 O -0.2081(4) 0.1532(3) 0.9774(3) 0.0791(10) Uani 1 1 d . .
O6 O 0.6559(5) 0.6105(4) 0.5700(3) 0.1045(14) Uani 1 1 d . .
O7 O 0.8643(6) 0.6283(5) 0.5013(3) 0.1176(18) Uani 1 1 d . .
O8 O 0.6134(4) 0.4881(4) 0.0718(3) 0.0943(13) Uani 1 1 d . .
O9 O 0.7715(5) 0.6276(3) 0.0007(3) 0.1063(15) Uani 1 1 d . .
O10 O 0.8542(3) 0.4238(3) 0.0195(2) 0.0691(9) Uani 1 1 d . .
O11 O 0.6038(5) 0.8025(5) 0.9142(4) 0.1234(18) Uani 1 1 d G .
H11A H 0.655979 0.847796 0.922579 0.185 Uiso 1 1 d G U
H11B H 0.530228 0.842969 0.915098 0.185 Uiso 1 1 d G U
S1 S -0.18147(12) 0.04333(10) 0.91928(8) 0.0555(4) Uani 1 1 d . .
S2 S 0.74618(13) 0.51935(11) 0.05908(9) 0.0657(4) Uani 1 1 d . .

loop_
_atom_site_aniso_label
_atom_site_aniso_U_11
_atom_site_aniso_U_22
_atom_site_aniso_U_33
_atom_site_aniso_U_23
_atom_site_aniso_U_13
_atom_site_aniso_U_12
C1 0.063(3) 0.037(2) 0.059(2) -0.0025(17) -0.033(2) 0.0017(18)
C2 0.058(3) 0.071(3) 0.060(3) -0.008(2) -0.033(2) 0.004(2)
C3 0.070(3) 0.068(3) 0.055(2) -0.002(2) -0.033(2) -0.002(2)
C4 0.075(3) 0.052(3) 0.056(2) 0.0023(19) -0.027(2) -0.011(2)
C5 0.070(3) 0.078(4) 0.082(3) 0.022(3) -0.042(3) -0.028(3)
C6 0.077(3) 0.065(3) 0.062(3) 0.010(2) -0.044(3) -0.013(2)
C7 0.054(3) 0.041(2) 0.062(2) 0.0021(18) -0.016(2) 0.0064(18)
C8 0.058(3) 0.062(3) 0.067(3) 0.003(2) -0.020(2) -0.006(2)
C9 0.059(3) 0.053(3) 0.060(2) 0.009(2) -0.008(2) 0.000(2)
C10 0.072(3) 0.048(3) 0.052(2) -0.0015(18) -0.019(2) 0.007(2)
C11 0.066(3) 0.076(4) 0.070(3) -0.009(2) -0.021(3) -0.012(3)
C12 0.058(3) 0.068(3) 0.061(3) -0.006(2) -0.003(2) -0.003(2)
C13 0.053(2) 0.047(2) 0.0434(19) -0.0012(16) -0.0181(18) 0.0027(18)
C14 0.068(3) 0.052(3) 0.047(2) 0.0005(18) -0.024(2) -0.010(2)
C15 0.059(3) 0.049(2) 0.050(2) 0.0018(17) -0.020(2) -0.011(2)
C16 0.051(2) 0.042(2) 0.0455(19) -0.0010(16) -0.0178(18) 0.0009(17)
C17 0.053(3) 0.042(2) 0.052(2) 0.0001(16) -0.0241(19) -0.0025(18)
C18 0.055(3) 0.047(2) 0.051(2) -0.0002(17) -0.0222(19) -0.0019(18)
C19 0.061(3) 0.069(3) 0.065(3) 0.006(2) -0.027(2) -0.018(2)
C20 0.082(4) 0.079(4) 0.063(3) -0.019(2) -0.020(3) -0.029(3)
C21 0.058(3) 0.040(2) 0.0432(19) 0.0033(16) -0.0175(19) -0.0040(18)
C22 0.068(3) 0.043(2) 0.048(2) -0.0025(16) -0.026(2) -0.0085(19)
C23 0.069(3) 0.038(2) 0.049(2) 0.0018(17) -0.014(2) -0.0068(19)
C24 0.075(3) 0.042(2) 0.0371(19) 0.0036(16) -0.023(2) -0.0015(19)
C25 0.077(3) 0.049(3) 0.049(2) -0.0028(18) -0.031(2) 0.003(2)
C26 0.072(3) 0.046(2) 0.052(2) -0.0015(18) -0.027(2) -0.009(2)
C27 0.074(4) 0.081(4) 0.059(3) -0.010(2) -0.005(2) -0.023(3)
C28 0.091(4) 0.101(4) 0.059(3) -0.011(3) -0.043(3) -0.001(3)
N1 0.081(3) 0.064(3) 0.083(3) 0.008(2) -0.022(3) -0.008(2)
N2 0.106(4) 0.058(3) 0.073(3) 0.003(2) -0.043(3) 0.006(2)
N3 0.064(2) 0.064(2) 0.0440(17) -0.0047(16) -0.0173(17) -0.0072(18)
N4 0.089(3) 0.052(2) 0.049(2) 0.0001(16) -0.0276(19) 0.0098(19)
O1 0.122(4) 0.125(4) 0.063(2) -0.003(2) -0.017(2) -0.028(3)
O2 0.087(3) 0.161(5) 0.117(3) 0.034(3) -0.027(3) -0.045(3)
O3 0.067(2) 0.085(2) 0.0691(19) 0.0048(17) -0.0373(17) -0.0072(18)
O4 0.080(2) 0.067(2) 0.0622(18) 0.0109(15) -0.0340(17) 0.0077(16)
O5 0.097(3) 0.069(2) 0.074(2) -0.0236(17) -0.0358(19) 0.0047(19)
O6 0.121(4) 0.122(4) 0.054(2) 0.002(2) -0.020(2) 0.014(3)
O7 0.144(5) 0.136(5) 0.100(3) -0.009(3) -0.068(3) -0.031(4)
O8 0.064(2) 0.138(4) 0.082(2) -0.036(2) -0.0236(19) -0.005(2)
O9 0.185(4) 0.061(3) 0.077(2) 0.0190(19) -0.060(3) 0.001(3)
O10 0.081(2) 0.059(2) 0.0536(17) -0.0006(14) -0.0138(16) 0.0135(16)
O11 0.102(4) 0.137(5) 0.116(3) 0.005(3) -0.005(3) -0.048(3)
S1 0.0658(8) 0.0530(7) 0.0527(6) -0.0047(5) -0.0309(6) 0.0053(5)
S2 0.0827(10) 0.0544(8) 0.0555(7) -0.0030(5) -0.0242(6) 0.0096(6)

loop_
_atom_type_symbol
_atom_type_description
_atom_type_scat_dispersion_real
_atom_type_scat_dispersion_imag
_atom_type_scat_source
C C 0.0033 0.0016 'International Tables Vol C Tables 4.2.6.8 and 6.1.1.4'
H H 0.0000 0.0000 'International Tables Vol C Tables 4.2.6.8 and 6.1.1.4'
N N 0.0061 0.0033 'International Tables Vol C Tables 4.2.6.8 and 6.1.1.4'
O O 0.0106 0.0060 'International Tables Vol C Tables 4.2.6.8 and 6.1.1.4'
S S 0.1246 0.1234 'International Tables Vol C Tables 4.2.6.8 and 6.1.1.4'

loop_
_geom_angle_atom_site_label_1
_geom_angle_atom_site_label_2
_geom_angle_atom_site_label_3
_geom_angle
C2 C1 C6 121.0(4)
C2 C1 S1 119.9(3)
C6 C1 S1 119.0(3)
C1 C2 C3 119.0(4)
C1 C2 H2 120.5
C3 C2 H2 120.5
C4 C3 C2 119.4(4)
C4 C3 H3 120.3
C2 C3 H3 120.3
C3 C4 C5 122.6(4)
C3 C4 N1 119.6(4)
C5 C4 N1 117.7(4)
C4 C5 C6 117.7(4)
C4 C5 H5 121.1
C6 C5 H5 121.1
C1 C6 C5 120.1(4)
C1 C6 H6 119.9
C5 C6 H6 119.9
C12 C7 C8 120.5(4)
C12 C7 S2 119.3(3)
C8 C7 S2 120.2(3)
C7 C8 C9 118.7(4)
C7 C8 H8 120.6
C9 C8 H8 120.6
C10 C9 C8 119.4(4)
C10 C9 H9 120.3
C8 C9 H9 120.3
C9 C10 C11 122.3(4)
C9 C10 N2 118.4(4)
C11 C10 N2 119.3(4)
C10 C11 C12 117.9(4)
C10 C11 H11 121.1
C12 C11 H11 121.1
C7 C12 C11 121.2(4)
C7 C12 H12 119.4
C11 C12 H12 119.4
C18 C13 C14 122.5(3)
C18 C13 N3 120.6(3)
C14 C13 N3 116.9(3)
C15 C14 C13 118.3(3)
C15 C14 C20 120.2(3)
C13 C14 C20 121.5(4)
C14 C15 C16 121.3(3)
C14 C15 H15 119.4
C16 C15 H15 119.4
C17 C16 C15 118.4(3)
C17 C16 C21 122.1(3)
C15 C16 C21 119.5(3)
C16 C17 C18 122.0(3)
C16 C17 H17 119.0
C18 C17 H17 119.0
C13 C18 C17 117.5(3)
C13 C18 C19 123.0(3)
C17 C18 C19 119.5(3)
C18 C19 H19A 109.5
C18 C19 H19B 109.5
H19A C19 H19B 109.5
C18 C19 H19C 109.5
H19A C19 H19C 109.5
H19B C19 H19C 109.5
C14 C20 H20A 109.5
C14 C20 H20B 109.5
H20A C20 H20B 109.5
C14 C20 H20C 109.5
H20A C20 H20C 109.5
H20B C20 H20C 109.5
C22 C21 C26 118.7(4)
C22 C21 C16 120.2(3)
C26 C21 C16 121.1(4)
C21 C22 C23 122.1(4)
C21 C22 H22 119.0
C23 C22 H22 119.0
C24 C23 C22 117.0(4)
C24 C23 C27 123.6(4)
C22 C23 C27 119.4(4)
C23 C24 C25 123.3(4)
C23 C24 N4 117.1(4)
C25 C24 N4 119.6(3)
C26 C25 C24 117.3(4)
C26 C25 C28 120.6(4)
C24 C25 C28 122.1(4)
C25 C26 C21 121.7(4)
C25 C26 H26 119.1
C21 C26 H26 119.2
C23 C27 H27A 109.5
C23 C27 H27B 109.5
H27A C27 H27B 109.5
C23 C27 H27C 109.5
H27A C27 H27C 109.5
H27B C27 H27C 109.5
C25 C28 H28A 109.5
C25 C28 H28B 109.5
H28A C28 H28B 109.5
C25 C28 H28C 109.5
H28A C28 H28C 109.5
H28B C28 H28C 109.5
O2 N1 O1 123.3(5)
O2 N1 C4 119.0(5)
O1 N1 C4 117.7(4)
O7 N2 O6 123.4(5)
O7 N2 C10 117.6(5)
O6 N2 C10 119.0(5)
C13 N3 H3A 109.5
C13 N3 H3B 109.5
H3A N3 H3B 109.5
C13 N3 H3C 109.5
H3A N3 H3C 109.5
H3B N3 H3C 109.5
C24 N4 H4A 109.5
C24 N4 H4B 109.5
H4A N4 H4B 109.5
C24 N4 H4C 109.5
H4A N4 H4C 109.5
H4B N4 H4C 109.5
H11A O11 H11B 109.5
O4 S1 O3 113.78(19)
O4 S1 O5 113.9(2)
O3 S1 O5 111.6(2)
O4 S1 C1 105.2(2)
O3 S1 C1 106.01(18)
O5 S1 C1 105.4(2)
O9 S2 O10 112.8(3)
O9 S2 O8 112.8(3)
O10 S2 O8 113.9(2)
O9 S2 C7 105.2(2)
O10 S2 C7 104.2(2)
O8 S2 C7 106.9(2)

loop_
_geom_bond_atom_site_label_1
_geom_bond_atom_site_label_2
_geom_bond_distance
C1 C2 1.370(5)
C1 C6 1.380(6)
C1 S1 1.775(4)
C2 C3 1.379(6)
C2 H2 0.9300
C3 C4 1.363(6)
C3 H3 0.9300
C4 C5 1.370(6)
C4 N1 1.468(6)
C5 C6 1.382(7)
C5 H5 0.9300
C6 H6 0.9300
C7 C12 1.366(6)
C7 C8 1.387(6)
C7 S2 1.776(4)
C8 C9 1.392(6)
C8 H8 0.9300
C9 C10 1.364(6)
C9 H9 0.9300
C10 C11 1.375(6)
C10 N2 1.467(6)
C11 C12 1.378(7)
C11 H11 0.9300
C12 H12 0.9300
C13 C18 1.381(5)
C13 C14 1.388(5)
C13 N3 1.458(5)
C14 C15 1.382(5)
C14 C20 1.511(5)
C15 C16 1.395(5)
C15 H15 0.9300
C16 C17 1.384(5)
C16 C21 1.490(5)
C17 C18 1.394(5)
C17 H17 0.9300
C18 C19 1.503(5)
C19 H19A 0.9600
C19 H19B 0.9600
C19 H19C 0.9600
C20 H20A 0.9600
C20 H20B 0.9600
C20 H20C 0.9600
C21 C22 1.371(6)
C21 C26 1.397(5)
C22 C23 1.400(5)
C22 H22 0.9300
C23 C24 1.380(6)
C23 C27 1.513(6)
C24 C25 1.391(6)
C24 N4 1.477(5)
C25 C26 1.382(5)
C25 C28 1.501(6)
C26 H26 0.9300
C27 H27A 0.9600
C27 H27B 0.9600
C27 H27C 0.9600
C28 H28A 0.9600
C28 H28B 0.9600
C28 H28C 0.9600
N1 O2 1.205(6)
N1 O1 1.220(5)
N2 O7 1.213(6)
N2 O6 1.221(6)
N3 H3A 0.8900
N3 H3B 0.8900
N3 H3C 0.8900
N4 H4A 0.8900
N4 H4B 0.8900
N4 H4C 0.8900
O3 S1 1.444(3)
O4 S1 1.443(3)
O5 S1 1.450(4)
O8 S2 1.465(4)
O9 S2 1.440(3)
O10 S2 1.447(4)
O11 H11A 0.8501
O11 H11B 0.8499

loop_
_geom_torsion_atom_site_label_1
_geom_torsion_atom_site_label_2
_geom_torsion_atom_site_label_3
_geom_torsion_atom_site_label_4
_geom_torsion
C6 C1 C2 C3 1.4(7)
S1 C1 C2 C3 -177.2(4)
C1 C2 C3 C4 0.7(7)
C2 C3 C4 C5 -1.6(7)
C2 C3 C4 N1 176.2(4)
C3 C4 C5 C6 0.3(8)
N1 C4 C5 C6 -177.6(4)
C2 C1 C6 C5 -2.8(7)
S1 C1 C6 C5 175.9(4)
C4 C5 C6 C1 1.9(7)
C12 C7 C8 C9 -0.3(7)
S2 C7 C8 C9 179.9(3)
C7 C8 C9 C10 -0.7(7)
C8 C9 C10 C11 1.1(7)
C8 C9 C10 N2 -178.9(4)
C9 C10 C11 C12 -0.3(8)
N2 C10 C11 C12 179.7(4)
C8 C7 C12 C11 1.1(7)
S2 C7 C12 C11 -179.1(4)
C10 C11 C12 C7 -0.8(8)
C18 C13 C14 C15 3.4(7)
N3 C13 C14 C15 -177.3(4)
C18 C13 C14 C20 -175.7(5)
N3 C13 C14 C20 3.6(7)
C13 C14 C15 C16 -2.3(7)
C20 C14 C15 C16 176.8(5)
C14 C15 C16 C17 0.0(7)
C14 C15 C16 C21 179.7(4)
C15 C16 C17 C18 1.2(6)
C21 C16 C17 C18 -178.4(4)
C14 C13 C18 C17 -2.2(7)
N3 C13 C18 C17 178.5(4)
C14 C13 C18 C19 177.2(4)
N3 C13 C18 C19 -2.0(7)
C16 C17 C18 C13 -0.1(6)
C16 C17 C18 C19 -179.6(4)
C17 C16 C21 C22 146.4(4)
C15 C16 C21 C22 -33.2(6)
C17 C16 C21 C26 -34.5(6)
C15 C16 C21 C26 145.9(4)
C26 C21 C22 C23 -0.3(6)
C16 C21 C22 C23 178.7(4)
C21 C22 C23 C24 0.6(6)
C21 C22 C23 C27 178.6(4)
C22 C23 C24 C25 -0.8(6)
C27 C23 C24 C25 -178.7(4)
C22 C23 C24 N4 179.2(4)
C27 C23 C24 N4 1.3(6)
C23 C24 C25 C26 0.8(6)
N4 C24 C25 C26 -179.2(4)
C23 C24 C25 C28 -177.5(4)
N4 C24 C25 C28 2.5(6)
C24 C25 C26 C21 -0.5(6)
C28 C25 C26 C21 177.8(4)
C22 C21 C26 C25 0.3(6)
C16 C21 C26 C25 -178.7(4)
C3 C4 N1 O2 175.6(5)
C5 C4 N1 O2 -6.4(7)
C3 C4 N1 O1 -4.3(7)
C5 C4 N1 O1 173.6(5)
C9 C10 N2 O7 172.9(4)
C11 C10 N2 O7 -7.1(7)
C9 C10 N2 O6 -5.3(7)
C11 C10 N2 O6 174.7(5)
C2 C1 S1 O4 126.3(4)
C6 C1 S1 O4 -52.3(4)
C2 C1 S1 O3 5.5(4)
C6 C1 S1 O3 -173.1(3)
C2 C1 S1 O5 -112.9(4)
C6 C1 S1 O5 68.4(4)
C12 C7 S2 O9 -59.0(4)
C8 C7 S2 O9 120.8(4)
C12 C7 S2 O10 60.0(4)
C8 C7 S2 O10 -120.2(4)
C12 C7 S2 O8 -179.1(4)
C8 C7 S2 O8 0.7(5)
